data_2017023
loop_
_publ_author_name
'Wang, Yu-Pin'
'Leu, Hsien-Li'
'Lin, Tso-Shen'
'Wang, Yu'
'Lee, Gene-Hsiang'

_publ_section_title
;
 <!?tlsb=-0.06pt>Bromido(\h^5^-carboxycyclopentadienyl)dinitrosylchromium(0)
 and (\h^5^-benzoylcyclopentadienyl)bromidodinitrosylchromium(0)
;
_journal_coeditor_code TR3052
_journal_issue 3
_journal_name_full 'Acta Crystallographica Section C'
_journal_page_first m131
_journal_page_last m134
_journal_paper_doi 10.1107/S0108270109001851
_journal_volume 65
_journal_year 2009
_chemical_formula_iupac '[Cr Br (C6 H5 O2) (N O)2]'
_chemical_formula_moiety 'C6 H5 Br Cr N2 O4'
_chemical_formula_sum 'C6 H5 Br Cr N2 O4'
_chemical_formula_weight 301.03
_chemical_name_systematic
;
Bromido(\h^5^-carboxycyclopentadienyl)dinitrosylchromium(0)
;
_space_group_IT_number 14
_symmetry_cell_setting monoclinic
_symmetry_space_group_name_Hall '-P 2ybc'
_symmetry_space_group_name_H-M 'P 1 21/c 1'
_atom_sites_solution_hydrogens geom
_atom_sites_solution_primary direct
_atom_sites_solution_secondary difmap
_cell_angle_alpha 90.00
_cell_angle_beta 105.40(2)
_cell_angle_gamma 90.00
_cell_formula_units_Z 4
_cell_length_a 7.6395(19)
_cell_length_b 10.591(2)
_cell_length_c 12.122(2)
_cell_measurement_reflns_used 25
_cell_measurement_temperature 293(2)
_cell_measurement_theta_max 14.00
_cell_measurement_theta_min 7.90
_cell_volume 945.6(3)
_computing_cell_refinement 'CAD-4 (Enraf--Nonius, 1994'
_computing_data_collection 'CAD-4 (Enraf--Nonius, 1994)'
_computing_data_reduction 'NRCVAX DATRD2 (Gabe <i>et al.</i>,  1989)'
_computing_molecular_graphics 'SHELXTL (Version 6.10; Sheldrick, 2008)'
_computing_publication_material 'SHELXTL (Version 6.10; Sheldrick, 2008)'
_computing_structure_refinement 'SHELXL97 (Sheldrick, 2008)'
_computing_structure_solution 'SHELXS97 (Sheldrick, 2008)'
_diffrn_ambient_temperature 293(2)
_diffrn_measured_fraction_theta_full 1.000
_diffrn_measured_fraction_theta_max 1.000
_diffrn_measurement_device_type 'Enraf--Nonius CAD-4'
_diffrn_measurement_method '\w--2\q scans, 0.80+0.35tan\q'
_diffrn_radiation_monochromator graphite
_diffrn_radiation_source 'fine-focus sealed tube'
_diffrn_radiation_type MoK\a
_diffrn_radiation_wavelength 0.71073
_diffrn_reflns_av_R_equivalents 0.0403
_diffrn_reflns_av_sigmaI/netI 0.0383
_diffrn_reflns_limit_h_max 9
_diffrn_reflns_limit_h_min -9
_diffrn_reflns_limit_k_max 13
_diffrn_reflns_limit_k_min 0
_diffrn_reflns_limit_l_max 15
_diffrn_reflns_limit_l_min 0
_diffrn_reflns_number 2378
_diffrn_reflns_theta_full 27.50
_diffrn_reflns_theta_max 27.50
_diffrn_reflns_theta_min 2.60
_diffrn_standards_decay_% 0
_diffrn_standards_interval_time 60
_diffrn_standards_number 3
_exptl_absorpt_coefficient_mu 5.424
_exptl_absorpt_correction_T_max 0.2364
_exptl_absorpt_correction_T_min 0.1414
_exptl_absorpt_correction_type psi-scan
_exptl_absorpt_process_details '(North <i>et al.</i>, 1968)'
_exptl_crystal_colour 'dark brown'
_exptl_crystal_density_diffrn 2.115
_exptl_crystal_description block
_exptl_crystal_F_000 584
_exptl_crystal_size_max 0.50
_exptl_crystal_size_mid 0.40
_exptl_crystal_size_min 0.30
_refine_diff_density_max 0.508
_refine_diff_density_min -0.607
_refine_ls_extinction_method none
_refine_ls_goodness_of_fit_ref 0.993
_refine_ls_hydrogen_treatment mixed
_refine_ls_matrix_type full
_refine_ls_number_parameters 131
_refine_ls_number_reflns 2168
_refine_ls_number_restraints 0
_refine_ls_restrained_S_all 0.993
_refine_ls_R_factor_all 0.0724
_refine_ls_R_factor_gt 0.0330
_refine_ls_shift/su_max 0.005
_refine_ls_shift/su_mean 0.000
_refine_ls_structure_factor_coef Fsqd
_refine_ls_weighting_details 'calc w=1/[\s^2^(Fo^2^)+(0.0575P)^2^] where P=(Fo^2^+2Fc^2^)/3'
_refine_ls_weighting_scheme calc
_refine_ls_wR_factor_gt 0.0883
_refine_ls_wR_factor_ref 0.1000
_reflns_number_gt 1408
_reflns_number_total 2168
_reflns_threshold_expression I>2\s(I)
_cod_data_source_file tr3052.cif
_cod_data_source_block I
_cod_original_cell_volume 945.6(4)
_cod_original_sg_symbol_H-M 'P 21/c'
_cod_database_code 2017023
_cod_database_fobs_code 2017023

loop_
_symmetry_equiv_pos_as_xyz
'x, y, z'
'-x, y+1/2, -z+1/2'
'-x, -y, -z'
'x, -y-1/2, z-1/2'

loop_
_atom_site_type_symbol
_atom_site_label
_atom_site_fract_x
_atom_site_fract_y
_atom_site_fract_z
_atom_site_U_iso_or_equiv
_atom_site_adp_type
_atom_site_calc_flag
_atom_site_refinement_flags
_atom_site_occupancy
_atom_site_disorder_assembly
_atom_site_disorder_group
Cr Cr1 0.36595(7) 0.10857(6) 0.24597(5) 0.03117(17) Uani d . 1 . .
Br Br1 0.36451(7) 0.30386(5) 0.35484(4) 0.05872(19) Uani d . 1 . .
N N1 0.5041(5) 0.0169(4) 0.3494(3) 0.0442(8) Uani d . 1 . .
N N2 0.5362(4) 0.1432(3) 0.1840(3) 0.0387(7) Uani d . 1 . .
C C1 0.0958(5) 0.0356(4) 0.2461(3) 0.0333(8) Uani d . 1 . .
C C2 0.1862(5) -0.0532(4) 0.1919(4) 0.0385(9) Uani d . 1 . .
H H2 0.2198 -0.1348 0.2172 0.046 Uiso calc R 1 . .
C C3 0.2157(5) 0.0033(4) 0.0949(3) 0.0426(10) Uani d . 1 . .
H H3 0.2732 -0.0338 0.0443 0.051 Uiso calc R 1 . .
C C4 0.1426(5) 0.1275(4) 0.0863(3) 0.0411(9) Uani d . 1 . .
H H4 0.1448 0.1862 0.0297 0.049 Uiso calc R 1 . .
C C5 0.0674(5) 0.1452(4) 0.1777(3) 0.0380(9) Uani d . 1 . .
H H5 0.0079 0.2177 0.1916 0.046 Uiso calc R 1 . .
C C6 0.0472(5) 0.0184(4) 0.3540(3) 0.0356(8) Uani d . 1 . .
O O1 0.5907(5) -0.0574(4) 0.4102(3) 0.0686(10) Uani d . 1 . .
O O2 0.6457(4) 0.1541(4) 0.1345(3) 0.0630(9) Uani d . 1 . .
O O3 -0.0410(4) 0.1076(3) 0.3847(3) 0.0503(8) Uani d . 1 . .
O O4 0.0956(4) -0.0810(2) 0.4107(2) 0.0460(7) Uani d . 1 . .
H H -0.040(7) 0.102(5) 0.447(5) 0.064(17) Uiso d . 1 . .

loop_
_atom_site_aniso_label
_atom_site_aniso_U_11
_atom_site_aniso_U_22
_atom_site_aniso_U_33
_atom_site_aniso_U_12
_atom_site_aniso_U_13
_atom_site_aniso_U_23
Cr1 0.0294(3) 0.0384(3) 0.0281(3) -0.0041(3) 0.0119(2) -0.0022(3)
Br1 0.0763(4) 0.0523(3) 0.0580(3) -0.0210(2) 0.0360(3) -0.0228(2)
N1 0.0411(19) 0.057(2) 0.0355(18) -0.0024(17) 0.0118(15) -0.0019(17)
N2 0.0329(17) 0.052(2) 0.0338(17) -0.0073(15) 0.0125(14) -0.0020(15)
C1 0.0304(19) 0.040(2) 0.0317(19) -0.0034(15) 0.0117(16) -0.0002(16)
C2 0.039(2) 0.036(2) 0.043(2) -0.0028(17) 0.0144(18) -0.0078(18)
C3 0.037(2) 0.060(3) 0.031(2) -0.0054(19) 0.0093(16) -0.009(2)
C4 0.037(2) 0.055(3) 0.032(2) -0.0032(19) 0.0087(16) 0.0071(19)
C5 0.0297(18) 0.043(2) 0.043(2) 0.0010(16) 0.0123(16) 0.0036(18)
C6 0.036(2) 0.037(2) 0.039(2) -0.0089(16) 0.0192(17) -0.0030(17)
O1 0.071(2) 0.080(2) 0.048(2) 0.016(2) 0.0035(18) 0.0163(19)
O2 0.0448(18) 0.096(3) 0.058(2) -0.0099(17) 0.0314(16) -0.0007(19)
O3 0.062(2) 0.0496(18) 0.053(2) 0.0112(15) 0.0396(17) 0.0054(16)
O4 0.0644(19) 0.0339(15) 0.0443(17) -0.0023(13) 0.0221(15) 0.0041(13)

loop_
_atom_type_symbol
_atom_type_description
_atom_type_scat_dispersion_real
_atom_type_scat_dispersion_imag
_atom_type_scat_source
C C 0.0033 0.0016 'International Tables Vol C Tables 4.2.6.8 and 6.1.1.4'
H H 0.0000 0.0000 'International Tables Vol C Tables 4.2.6.8 and 6.1.1.4'
N N 0.0061 0.0033 'International Tables Vol C Tables 4.2.6.8 and 6.1.1.4'
O O 0.0106 0.0060 'International Tables Vol C Tables 4.2.6.8 and 6.1.1.4'
Cr Cr 0.3209 0.6236 'International Tables Vol C Tables 4.2.6.8 and 6.1.1.4'
Br Br -0.2901 2.4595 'International Tables Vol C Tables 4.2.6.8 and 6.1.1.4'

loop_
_geom_angle_atom_site_label_1
_geom_angle_atom_site_label_2
_geom_angle_atom_site_label_3
_geom_angle_site_symmetry_1
_geom_angle_site_symmetry_3
_geom_angle
_geom_angle_publ_flag
N2 Cr1 N1 . . 92.92(16) ?
N2 Cr1 C2 . . 121.91(16) ?
N1 Cr1 C2 . . 89.49(17) ?
N2 Cr1 C3 . . 91.87(16) ?
N1 Cr1 C3 . . 114.10(17) ?
C2 Cr1 C3 . . 37.06(15) ?
N2 Cr1 C1 . . 154.07(15) ?
N1 Cr1 C1 . . 101.30(15) ?
C2 Cr1 C1 . . 37.93(14) ?
C3 Cr1 C1 . . 62.57(15) ?
N2 Cr1 C4 . . 95.48(15) ?
N1 Cr1 C4 . . 150.54(17) ?
C2 Cr1 C4 . . 62.20(16) ?
C3 Cr1 C4 . . 37.57(15) ?
C1 Cr1 C4 . . 61.97(14) ?
N2 Cr1 C5 . . 128.29(16) ?
N1 Cr1 C5 . . 137.50(15) ?
C2 Cr1 C5 . . 61.88(15) ?
C3 Cr1 C5 . . 61.59(15) ?
C1 Cr1 C5 . . 36.93(14) ?
C4 Cr1 C5 . . 36.26(14) ?
N2 Cr1 Br1 . . 99.69(12) ?
N1 Cr1 Br1 . . 100.03(12) ?
C2 Cr1 Br1 . . 136.87(10) ?
C3 Cr1 Br1 . . 143.33(12) ?
C1 Cr1 Br1 . . 99.04(10) ?
C4 Cr1 Br1 . . 106.27(12) ?
C5 Cr1 Br1 . . 84.45(11) ?
O1 N1 Cr1 . . 171.6(3) ?
O2 N2 Cr1 . . 172.0(3) ?
C5 C1 C2 . . 106.9(3) ?
C5 C1 C6 . . 126.3(3) ?
C2 C1 C6 . . 126.8(4) ?
C5 C1 Cr1 . . 73.1(2) ?
C2 C1 Cr1 . . 70.3(2) ?
C6 C1 Cr1 . . 120.3(3) ?
C3 C2 C1 . . 108.2(4) ?
C3 C2 Cr1 . . 71.7(2) ?
C1 C2 Cr1 . . 71.8(2) ?
C3 C2 H2 . . 125.9 ?
C1 C2 H2 . . 125.9 ?
Cr1 C2 H2 . . 122.3 ?
C2 C3 C4 . . 108.1(4) ?
C2 C3 Cr1 . . 71.2(2) ?
C4 C3 Cr1 . . 72.5(2) ?
C2 C3 H3 . . 125.9 ?
C4 C3 H3 . . 125.9 ?
Cr1 C3 H3 . . 122.1 ?
C5 C4 C3 . . 107.7(4) ?
C5 C4 Cr1 . . 72.7(2) ?
C3 C4 Cr1 . . 70.0(2) ?
C5 C4 H4 . . 126.2 ?
C3 C4 H4 . . 126.2 ?
Cr1 C4 H4 . . 122.9 ?
C4 C5 C1 . . 109.0(4) ?
C4 C5 Cr1 . . 71.1(2) ?
C1 C5 Cr1 . . 70.0(2) ?
C4 C5 H5 . . 125.5 ?
C1 C5 H5 . . 125.5 ?
Cr1 C5 H5 . . 125.0 ?
O4 C6 O3 . . 124.2(4) ?
O4 C6 C1 . . 119.1(3) ?
O3 C6 C1 . . 116.7(4) ?
C6 O3 H . . 112(4) ?

loop_
_geom_bond_atom_site_label_1
_geom_bond_atom_site_label_2
_geom_bond_site_symmetry_2
_geom_bond_distance
_geom_bond_publ_flag
Cr1 N2 . 1.706(3) ?
Cr1 N1 . 1.710(4) ?
Cr1 C2 . 2.184(4) ?
Cr1 C3 . 2.191(4) ?
Cr1 C1 . 2.204(4) ?
Cr1 C4 . 2.223(4) ?
Cr1 C5 . 2.244(4) ?
Cr1 Br1 . 2.4551(8) ?
N1 O1 . 1.158(4) ?
N2 O2 . 1.158(4) ?
C1 C5 . 1.409(5) ?
C1 C2 . 1.426(5) ?
C1 C6 . 1.462(5) ?
C2 C3 . 1.390(6) ?
C2 H2 . 0.9300 ?
C3 C4 . 1.422(6) ?
C3 H3 . 0.9300 ?
C4 C5 . 1.390(6) ?
C4 H4 . 0.9300 ?
C5 H5 . 0.9300 ?
C6 O4 . 1.258(5) ?
C6 O3 . 1.272(5) ?
O3 H . 0.75(5) ?
